data_4345243
loop_
_publ_author_name
'Nickolaus, Jan'
'Imbrich, Dominik A.'
'Schlindwein, Simon H.'
'Geyer, Adrian H.'
'Nieger, Martin'
'Gudat, Dietrich'

_publ_section_title
;
 Phosphenium Hydride Reduction of [(cod)MX2] (M = Pd, Pt; X = Cl, Br):
 Snapshots on the Way to Phosphenium Metal(0) Halides and Synthesis of
 Metal Nanoparticles.
;
_journal_issue 5
_journal_name_full 'Inorganic chemistry'
_journal_page_first 3071
_journal_page_last 3080
_journal_paper_doi 10.1021/acs.inorgchem.7b00022
_journal_volume 56
_journal_year 2017
_chemical_formula_moiety 'C60 H72 Br3 N6 P3 Pt3, 2(C H2 Cl2)'
_chemical_formula_sum 'C62 H76 Br3 Cl4 N6 P3 Pt3'
_chemical_formula_weight 1964.99
_space_group_crystal_system monoclinic
_space_group_IT_number 13
_space_group_name_Hall '-P 2yc'
_space_group_name_H-M_alt 'P 1 2/c 1'
_symmetry_space_group_name_Hall '-P 2yc'
_symmetry_space_group_name_H-M 'P 1 2/c 1'
_atom_sites_solution_hydrogens geom
_audit_creation_method SHELXL-2014/7
_cell_angle_alpha 90
_cell_angle_beta 99.713(3)
_cell_angle_gamma 90
_cell_formula_units_Z 2
_cell_length_a 11.2931(10)
_cell_length_b 12.9574(11)
_cell_length_c 23.1231(14)
_cell_measurement_reflns_used 4781
_cell_measurement_temperature 150(2)
_cell_measurement_theta_max 26.444
_cell_measurement_theta_min 1.572
_cell_volume 3335.1(5)
_computing_cell_refinement 'Bruker ApexII Software Suite, 2008'
_computing_data_collection 'Bruker ApexII Software Suite, 2008'
_computing_data_reduction 'Bruker ApexII Software Suite, 2008'
_computing_molecular_graphics 'SHELXS plus XP (Sheldrick, 1991)'
_computing_publication_material 'SHELXL-2014/7 (Sheldrick, 2014)'
_computing_structure_refinement 'SHELXL-2014/7 (Sheldrick, 2014)'
_computing_structure_solution 'SHELXS-2014/7 (Sheldrick, 2014)'
_diffrn_ambient_temperature 150(2)
_diffrn_measured_fraction_theta_full 0.999
_diffrn_measured_fraction_theta_max 0.993
_diffrn_measurement_device_type 'Bruker Kappa ApexII Duo'
_diffrn_measurement_method 'Omega and phi scans'
_diffrn_radiation_type MoK\a
_diffrn_radiation_wavelength 0.71073
_diffrn_reflns_av_R_equivalents 0.0803
_diffrn_reflns_av_unetI/netI 0.0883
_diffrn_reflns_Laue_measured_fraction_full 0.999
_diffrn_reflns_Laue_measured_fraction_max 0.993
_diffrn_reflns_limit_h_max 14
_diffrn_reflns_limit_h_min -14
_diffrn_reflns_limit_k_max 16
_diffrn_reflns_limit_k_min -15
_diffrn_reflns_limit_l_max 28
_diffrn_reflns_limit_l_min -25
_diffrn_reflns_number 26572
_diffrn_reflns_point_group_measured_fraction_full 0.999
_diffrn_reflns_point_group_measured_fraction_max 0.993
_diffrn_reflns_theta_full 25.242
_diffrn_reflns_theta_max 26.444
_diffrn_reflns_theta_min 1.572
_exptl_absorpt_coefficient_mu 8.349
_exptl_absorpt_correction_T_max 0.691
_exptl_absorpt_correction_T_min 0.473
_exptl_absorpt_correction_type numerical
_exptl_absorpt_process_details 'BLESSING 1995'
_exptl_crystal_colour red
_exptl_crystal_density_diffrn 1.957
_exptl_crystal_description block
_exptl_crystal_F_000 1884
_exptl_crystal_size_max 0.102
_exptl_crystal_size_mid 0.082
_exptl_crystal_size_min 0.062
_refine_diff_density_max 1.333
_refine_diff_density_min -1.038
_refine_diff_density_rms 0.214
_refine_ls_extinction_method none
_refine_ls_goodness_of_fit_ref 0.994
_refine_ls_hydrogen_treatment constr
_refine_ls_matrix_type full
_refine_ls_number_parameters 371
_refine_ls_number_reflns 6843
_refine_ls_number_restraints 13
_refine_ls_restrained_S_all 0.996
_refine_ls_R_factor_all 0.0791
_refine_ls_R_factor_gt 0.0417
_refine_ls_shift/su_max 0.001
_refine_ls_shift/su_mean 0.000
_refine_ls_structure_factor_coef Fsqd
_refine_ls_weighting_details 'w=1/[\s^2^(Fo^2^)+(0.0200P)^2^] where P=(Fo^2^+2Fc^2^)/3'
_refine_ls_weighting_scheme calc
_refine_ls_wR_factor_gt 0.0615
_refine_ls_wR_factor_ref 0.0697
_reflns_Friedel_coverage 0.000
_reflns_number_gt 4781
_reflns_number_total 6843
_reflns_threshold_expression 'I > 2\s(I)'
_cod_data_source_file ic7b00022_si_004.cif
_cod_data_source_block mn_g346
_cod_depositor_comments 'Adding full bibliography for 4345242--4345243.cif.'
_cod_database_code 4345243
_shelx_shelxl_version_number 2014/7
_shelx_space_group_comment
;
The symmetry employed for this shelxl refinement is uniquely defined
by the following loop, which should always be used as a source of
symmetry information in preference to the above space-group names.
They are only intended as comments.
;
_shelx_estimated_absorpt_t_min 0.483
_shelx_estimated_absorpt_t_max 0.626

loop_
_space_group_symop_operation_xyz
'x, y, z'
'-x, y, -z+1/2'
'-x, -y, -z'
'x, -y, z-1/2'

loop_
_atom_site_label
_atom_site_type_symbol
_atom_site_fract_x
_atom_site_fract_y
_atom_site_fract_z
_atom_site_U_iso_or_equiv
_atom_site_adp_type
_atom_site_occupancy
_atom_site_site_symmetry_order
_atom_site_calc_flag
_atom_site_refinement_flags_posn
_atom_site_refinement_flags_adp
_atom_site_refinement_flags_occupancy
_atom_site_disorder_assembly
_atom_site_disorder_group
Pt1 Pt 0.5000 0.12815(3) 0.2500 0.01325(10) Uani 1 2 d S T P . .
Pt2 Pt 0.39002(3) 0.30869(2) 0.21683(2) 0.01350(8) Uani 1 1 d . . . . .
Br1 Br 0.5000 -0.06377(8) 0.2500 0.0246(3) Uani 1 2 d S T P . .
Br2 Br 0.21433(7) 0.39942(6) 0.16060(3) 0.0261(2) Uani 1 1 d . . . . .
P1 P 0.31208(17) 0.14830(15) 0.19838(7) 0.0135(4) Uani 1 1 d . . . . .
P2 P 0.5000 0.4497(2) 0.2500 0.0151(6) Uani 1 2 d S T P . .
N1 N 0.2577(5) 0.1107(4) 0.1296(2) 0.0147(13) Uani 1 1 d . . . . .
N2 N 0.1950(5) 0.0945(4) 0.2234(2) 0.0141(14) Uani 1 1 d . . . . .
N3 N 0.4427(5) 0.5399(4) 0.2898(2) 0.0169(14) Uani 1 1 d . . . . .
C1 C 0.4130(6) 0.1174(6) 0.0660(3) 0.0180(17) Uani 1 1 d . . . . .
C2 C 0.2996(6) 0.1477(6) 0.0771(3) 0.0155(17) Uani 1 1 d . . . . .
C3 C 0.2220(6) 0.2108(5) 0.0378(3) 0.0168(17) Uani 1 1 d . . . . .
C4 C 0.3759(7) 0.2171(5) -0.0239(3) 0.0212(18) Uani 1 1 d . . . . .
C5 C 0.1731(6) 0.1688(6) 0.3197(3) 0.0177(17) Uani 1 1 d . . . . .
C6 C 0.1875(6) 0.0815(6) 0.2850(3) 0.0149(16) Uani 1 1 d . . . . .
C7 C 0.1930(6) -0.0177(6) 0.3088(3) 0.0197(17) Uani 1 1 d . . . . .
C8 C 0.1804(6) 0.0561(7) 0.4045(3) 0.025(2) Uani 1 1 d . . . . .
C9 C 0.3987(8) 0.4761(6) 0.3842(3) 0.0262(19) Uani 1 1 d . . . . .
C10 C 0.3585(7) 0.5225(6) 0.3300(3) 0.0204(18) Uani 1 1 d . . . . .
C11 C 0.2397(7) 0.5555(6) 0.3122(3) 0.031(2) Uani 1 1 d . . . . .
C12 C 0.1957(9) 0.4959(8) 0.4055(4) 0.045(3) Uani 1 1 d . . . . .
C13 C 0.1504(6) 0.0558(5) 0.1267(3) 0.0190(17) Uani 1 1 d . . . . .
H13 H 0.1070 0.0282 0.0913 0.023 Uiso 1 1 calc R U . . .
C14 C 0.1152(6) 0.0462(6) 0.1785(3) 0.0205(18) Uani 1 1 d . . . . .
H14 H 0.0445 0.0108 0.1843 0.025 Uiso 1 1 calc R U . . .
C15 C 0.4679(7) 0.6393(6) 0.2718(3) 0.029(2) Uani 1 1 d . U . . .
H15 H 0.4422 0.7004 0.2888 0.035 Uiso 1 1 calc R U . . .
C16 C 0.2646(7) 0.2438(6) -0.0128(3) 0.0226(18) Uani 1 1 d . . . . .
H16 H 0.2145 0.2861 -0.0403 0.027 Uiso 1 1 calc R U . . .
C17 C 0.4490(6) 0.1540(5) 0.0149(3) 0.0177(17) Uani 1 1 d . . . . .
H17 H 0.5257 0.1351 0.0066 0.021 Uiso 1 1 calc R U . . .
C18 C 0.1882(6) -0.0279(7) 0.3681(3) 0.0251(19) Uani 1 1 d . . . . .
H18 H 0.1903 -0.0953 0.3845 0.030 Uiso 1 1 calc R U . . .
C19 C 0.1713(6) 0.1527(6) 0.3793(3) 0.0244(19) Uani 1 1 d . . . . .
H19 H 0.1635 0.2108 0.4034 0.029 Uiso 1 1 calc R U . . .
C20 C 0.1603(8) 0.5410(7) 0.3516(4) 0.046(3) Uani 1 1 d . . . . .
H20 H 0.0793 0.5631 0.3409 0.056 Uiso 1 1 calc R U . . .
C21 C 0.3112(9) 0.4633(7) 0.4211(3) 0.040(2) Uani 1 1 d . . . . .
H21 H 0.3342 0.4308 0.4581 0.048 Uiso 1 1 calc R U . . .
C22 C 0.4932(7) 0.0451(6) 0.1051(3) 0.027(2) Uani 1 1 d . . . . .
H22A H 0.5406 0.0840 0.1373 0.040 Uiso 1 1 calc R U . . .
H22B H 0.5474 0.0103 0.0824 0.040 Uiso 1 1 calc R U . . .
H22C H 0.4442 -0.0065 0.1212 0.040 Uiso 1 1 calc R U . . .
C23 C 0.0976(7) 0.2390(6) 0.0447(3) 0.0275(19) Uani 1 1 d . . . . .
H23A H 0.0927 0.2436 0.0866 0.041 Uiso 1 1 calc R U . . .
H23B H 0.0416 0.1861 0.0263 0.041 Uiso 1 1 calc R U . . .
H23C H 0.0765 0.3058 0.0260 0.041 Uiso 1 1 calc R U . . .
C24 C 0.4160(7) 0.2540(7) -0.0798(3) 0.033(2) Uani 1 1 d . . . . .
H24A H 0.3473 0.2836 -0.1061 0.049 Uiso 1 1 calc R U . . .
H24B H 0.4481 0.1956 -0.0992 0.049 Uiso 1 1 calc R U . . .
H24C H 0.4786 0.3066 -0.0702 0.049 Uiso 1 1 calc R U . . .
C25 C 0.1558(7) 0.2749(5) 0.2953(3) 0.0250(19) Uani 1 1 d . . . . .
H25A H 0.2339 0.3095 0.2988 0.038 Uiso 1 1 calc R U . . .
H25B H 0.1035 0.3139 0.3171 0.038 Uiso 1 1 calc R U . . .
H25C H 0.1188 0.2712 0.2538 0.038 Uiso 1 1 calc R U . . .
C26 C 0.2017(7) -0.1137(6) 0.2732(3) 0.028(2) Uani 1 1 d . . . . .
H26A H 0.1213 -0.1341 0.2537 0.043 Uiso 1 1 calc R U . . .
H26B H 0.2371 -0.1695 0.2992 0.043 Uiso 1 1 calc R U . . .
H26C H 0.2525 -0.1002 0.2437 0.043 Uiso 1 1 calc R U . . .
C27 C 0.1793(7) 0.0412(7) 0.4691(3) 0.039(2) Uani 1 1 d . . . . .
H27A H 0.1610 0.1069 0.4866 0.059 Uiso 1 1 calc R U . . .
H27B H 0.2583 0.0167 0.4884 0.059 Uiso 1 1 calc R U . . .
H27C H 0.1179 -0.0099 0.4744 0.059 Uiso 1 1 calc R U . . .
C28 C 0.5248(7) 0.4435(7) 0.4039(3) 0.034(2) Uani 1 1 d . . . . .
H28A H 0.5377 0.3757 0.3873 0.051 Uiso 1 1 calc R U . . .
H28B H 0.5411 0.4394 0.4468 0.051 Uiso 1 1 calc R U . . .
H28C H 0.5791 0.4939 0.3906 0.051 Uiso 1 1 calc R U . . .
C29 C 0.1933(8) 0.6065(7) 0.2547(3) 0.051(3) Uani 1 1 d . . . . .
H29A H 0.1075 0.6213 0.2522 0.077 Uiso 1 1 calc R U . . .
H29B H 0.2051 0.5604 0.2225 0.077 Uiso 1 1 calc R U . . .
H29C H 0.2370 0.6711 0.2517 0.077 Uiso 1 1 calc R U . . .
C30 C 0.1062(9) 0.4827(8) 0.4478(4) 0.076(4) Uani 1 1 d . . . . .
H30A H 0.0565 0.5448 0.4470 0.114 Uiso 1 1 calc R U . . .
H30B H 0.1500 0.4719 0.4877 0.114 Uiso 1 1 calc R U . . .
H30C H 0.0547 0.4229 0.4359 0.114 Uiso 1 1 calc R U . . .
C1C C 0.1996(16) 0.2785(19) 0.6207(9) 0.136(8) Uiso 0.689(5) 1 d D . P A 1
H1C1 H 0.2041 0.3483 0.6384 0.163 Uiso 0.689(5) 1 calc R U P A 1
H1C2 H 0.2555 0.2338 0.6472 0.163 Uiso 0.689(5) 1 calc R U P A 1
Cl1 Cl 0.0593(5) 0.2334(5) 0.6197(3) 0.0652(11) Uiso 0.689(5) 1 d D . P A 1
Cl2 Cl 0.2500(5) 0.2867(5) 0.5574(2) 0.121(2) Uiso 0.689(5) 1 d D . P A 1
C1CA C 0.1460(16) 0.293(2) 0.606(2) 0.136(8) Uiso 0.311(5) 1 d D . P A 2
H1C3 H 0.1274 0.3120 0.5635 0.163 Uiso 0.311(5) 1 calc R U P A 2
H1C4 H 0.1546 0.3582 0.6286 0.163 Uiso 0.311(5) 1 calc R U P A 2
Cl1A Cl 0.0300(11) 0.2250(11) 0.6234(6) 0.0652(11) Uiso 0.311(5) 1 d D . P A 2
Cl2A Cl 0.2772(11) 0.2290(11) 0.6181(5) 0.121(2) Uiso 0.311(5) 1 d D . P A 2

loop_
_atom_site_aniso_label
_atom_site_aniso_U_11
_atom_site_aniso_U_22
_atom_site_aniso_U_33
_atom_site_aniso_U_23
_atom_site_aniso_U_13
_atom_site_aniso_U_12
Pt1 0.0140(2) 0.0120(2) 0.0128(2) 0.000 -0.00040(16) 0.000
Pt2 0.01485(15) 0.01142(15) 0.01370(14) 0.00006(13) 0.00085(11) 0.00010(13)
Br1 0.0325(7) 0.0133(6) 0.0265(6) 0.000 0.0005(5) 0.000
Br2 0.0244(5) 0.0233(5) 0.0279(4) 0.0026(3) -0.0030(3) 0.0077(4)
P1 0.0169(10) 0.0111(11) 0.0118(9) -0.0014(8) 0.0006(8) -0.0025(8)
P2 0.0192(15) 0.0098(16) 0.0163(14) 0.000 0.0031(11) 0.000
N1 0.022(3) 0.011(3) 0.011(3) -0.001(2) 0.004(2) -0.001(3)
N2 0.018(3) 0.014(4) 0.011(3) -0.001(2) 0.006(2) -0.004(3)
N3 0.027(4) 0.004(3) 0.020(3) -0.002(3) 0.005(3) 0.000(3)
C1 0.015(4) 0.021(5) 0.019(4) -0.007(3) 0.004(3) -0.002(3)
C2 0.014(4) 0.023(5) 0.010(4) -0.001(3) 0.004(3) -0.004(3)
C3 0.024(4) 0.010(4) 0.015(4) -0.007(3) 0.000(3) -0.001(3)
C4 0.028(5) 0.014(5) 0.022(4) 0.000(3) 0.004(3) -0.001(3)
C5 0.013(4) 0.015(5) 0.026(4) 0.002(3) 0.005(3) 0.002(3)
C6 0.009(4) 0.017(4) 0.018(4) 0.000(3) -0.002(3) 0.003(3)
C7 0.017(4) 0.017(4) 0.023(4) 0.001(3) -0.004(3) 0.002(3)
C8 0.018(4) 0.045(6) 0.013(4) 0.011(4) 0.004(3) 0.004(4)
C9 0.042(5) 0.016(5) 0.025(4) -0.008(4) 0.017(4) -0.005(4)
C10 0.024(4) 0.019(5) 0.020(4) -0.014(3) 0.010(3) -0.009(4)
C11 0.026(5) 0.026(5) 0.040(5) -0.017(4) 0.006(4) -0.003(4)
C12 0.037(6) 0.039(7) 0.067(7) -0.029(5) 0.033(5) -0.013(5)
C13 0.020(4) 0.013(4) 0.021(4) -0.006(3) -0.001(3) -0.010(3)
C14 0.012(4) 0.028(5) 0.019(4) -0.002(3) -0.005(3) -0.009(4)
C15 0.039(5) 0.010(4) 0.041(5) -0.002(3) 0.015(4) 0.008(4)
C16 0.031(5) 0.020(5) 0.014(4) 0.002(3) -0.002(3) 0.006(4)
C17 0.013(4) 0.020(5) 0.021(4) 0.001(3) 0.009(3) -0.003(3)
C18 0.021(4) 0.033(5) 0.023(4) 0.014(4) 0.007(3) 0.001(4)
C19 0.021(4) 0.037(6) 0.016(4) -0.002(4) 0.006(3) 0.006(4)
C20 0.029(5) 0.044(7) 0.069(7) -0.031(6) 0.017(5) -0.009(5)
C21 0.072(7) 0.027(6) 0.029(5) -0.008(4) 0.031(5) -0.011(5)
C22 0.020(4) 0.029(5) 0.031(4) 0.000(4) 0.002(3) 0.013(4)
C23 0.030(5) 0.030(5) 0.023(4) 0.001(4) 0.004(4) 0.008(4)
C24 0.039(5) 0.033(5) 0.031(4) 0.012(4) 0.020(4) 0.004(5)
C25 0.029(5) 0.015(5) 0.032(4) -0.004(4) 0.008(4) 0.001(4)
C26 0.033(5) 0.016(5) 0.036(5) 0.002(4) 0.004(4) -0.003(4)
C27 0.033(5) 0.064(7) 0.021(4) 0.016(4) 0.004(4) 0.014(5)
C28 0.047(6) 0.040(6) 0.016(4) 0.000(4) 0.010(4) 0.008(5)
C29 0.052(7) 0.038(7) 0.056(6) -0.021(5) -0.013(5) 0.017(5)
C30 0.078(9) 0.066(8) 0.107(8) -0.036(7) 0.080(7) -0.041(7)

loop_
_atom_type_symbol
_atom_type_description
_atom_type_scat_dispersion_real
_atom_type_scat_dispersion_imag
_atom_type_scat_source
C C 0.0033 0.0016 'International Tables Vol C Tables 4.2.6.8 and 6.1.1.4'
H H 0.0000 0.0000 'International Tables Vol C Tables 4.2.6.8 and 6.1.1.4'
N N 0.0061 0.0033 'International Tables Vol C Tables 4.2.6.8 and 6.1.1.4'
P P 0.1023 0.0942 'International Tables Vol C Tables 4.2.6.8 and 6.1.1.4'
Br Br -0.2901 2.4595 'International Tables Vol C Tables 4.2.6.8 and 6.1.1.4'
Pt Pt -1.7033 8.3905 'International Tables Vol C Tables 4.2.6.8 and 6.1.1.4'
Cl Cl 0.1484 0.1585 'International Tables Vol C Tables 4.2.6.8 and 6.1.1.4'

loop_
_geom_angle_atom_site_label_1
_geom_angle_atom_site_label_2
_geom_angle_atom_site_label_3
_geom_angle
_geom_angle_site_symmetry_1
_geom_angle_site_symmetry_3
P1 Pt1 P1 166.78(10) . 2_655
P1 Pt1 Br1 96.61(5) . .
P1 Pt1 Br1 96.61(5) 2_655 .
P1 Pt1 Pt2 113.25(5) . 2_655
P1 Pt1 Pt2 53.53(5) 2_655 2_655
Br1 Pt1 Pt2 150.102(8) . 2_655
P1 Pt1 Pt2 53.53(5) . .
P1 Pt1 Pt2 113.25(5) 2_655 .
Br1 Pt1 Pt2 150.102(8) . .
Pt2 Pt1 Pt2 59.796(16) 2_655 .
P2 Pt2 P1 166.89(6) . .
P2 Pt2 Br2 98.02(5) . .
P1 Pt2 Br2 94.88(5) . .
P2 Pt2 Pt2 53.64(4) . 2_655
P1 Pt2 Pt2 113.50(5) . 2_655
Br2 Pt2 Pt2 151.62(2) . 2_655
P2 Pt2 Pt1 113.74(4) . .
P1 Pt2 Pt1 53.47(5) . .
Br2 Pt2 Pt1 148.20(2) . .
Pt2 Pt2 Pt1 60.101(8) 2_655 .
N1 P1 N2 91.3(3) . .
N1 P1 Pt1 128.7(2) . .
N2 P1 Pt1 119.4(2) . .
N1 P1 Pt2 120.8(2) . .
N2 P1 Pt2 128.2(2) . .
Pt1 P1 Pt2 73.00(5) . .
N3 P2 N3 92.0(4) . 2_655
N3 P2 Pt2 127.85(18) . 2_655
N3 P2 Pt2 120.3(2) 2_655 2_655
N3 P2 Pt2 120.3(2) . .
N3 P2 Pt2 127.85(18) 2_655 .
Pt2 P2 Pt2 72.72(8) 2_655 .
C13 N1 C2 121.9(5) . .
C13 N1 P1 111.7(4) . .
C2 N1 P1 125.1(5) . .
C14 N2 C6 122.6(6) . .
C14 N2 P1 112.0(4) . .
C6 N2 P1 124.4(4) . .
C15 N3 C10 121.4(6) . .
C15 N3 P2 111.2(5) . .
C10 N3 P2 126.4(5) . .
C17 C1 C2 117.7(6) . .
C17 C1 C22 119.4(6) . .
C2 C1 C22 122.9(6) . .
C1 C2 C3 122.0(6) . .
C1 C2 N1 119.7(6) . .
C3 C2 N1 118.2(6) . .
C16 C3 C2 116.7(6) . .
C16 C3 C23 118.5(6) . .
C2 C3 C23 124.6(6) . .
C16 C4 C17 119.7(6) . .
C16 C4 C24 119.7(7) . .
C17 C4 C24 120.6(7) . .
C19 C5 C6 117.6(7) . .
C19 C5 C25 119.4(7) . .
C6 C5 C25 123.0(6) . .
C7 C6 C5 121.0(6) . .
C7 C6 N2 119.2(6) . .
C5 C6 N2 119.8(6) . .
C18 C7 C6 118.1(7) . .
C18 C7 C26 118.5(7) . .
C6 C7 C26 123.3(6) . .
C19 C8 C18 117.7(6) . .
C19 C8 C27 121.6(8) . .
C18 C8 C27 120.7(7) . .
C10 C9 C21 115.9(8) . .
C10 C9 C28 123.3(7) . .
C21 C9 C28 120.8(7) . .
C9 C10 C11 123.1(7) . .
C9 C10 N3 119.5(7) . .
C11 C10 N3 117.4(7) . .
C20 C11 C10 117.1(8) . .
C20 C11 C29 118.2(8) . .
C10 C11 C29 124.7(7) . .
C21 C12 C20 119.5(8) . .
C21 C12 C30 120.2(10) . .
C20 C12 C30 120.3(9) . .
C14 C13 N1 113.1(6) . .
C14 C13 H13 123.4 . .
N1 C13 H13 123.4 . .
C13 C14 N2 111.9(6) . .
C13 C14 H14 124.1 . .
N2 C14 H14 124.1 . .
C15 C15 N3 112.8(4) 2_655 .
C15 C15 H15 123.6 2_655 .
N3 C15 H15 123.6 . .
C4 C16 C3 122.2(7) . .
C4 C16 H16 118.9 . .
C3 C16 H16 118.9 . .
C4 C17 C1 121.6(7) . .
C4 C17 H17 119.2 . .
C1 C17 H17 119.2 . .
C8 C18 C7 122.7(7) . .
C8 C18 H18 118.7 . .
C7 C18 H18 118.7 . .
C8 C19 C5 122.7(7) . .
C8 C19 H19 118.6 . .
C5 C19 H19 118.6 . .
C12 C20 C11 122.0(9) . .
C12 C20 H20 119.0 . .
C11 C20 H20 119.0 . .
C12 C21 C9 122.5(8) . .
C12 C21 H21 118.7 . .
C9 C21 H21 118.7 . .
C1 C22 H22A 109.5 . .
C1 C22 H22B 109.5 . .
H22A C22 H22B 109.5 . .
C1 C22 H22C 109.5 . .
H22A C22 H22C 109.5 . .
H22B C22 H22C 109.5 . .
C3 C23 H23A 109.5 . .
C3 C23 H23B 109.5 . .
H23A C23 H23B 109.5 . .
C3 C23 H23C 109.5 . .
H23A C23 H23C 109.5 . .
H23B C23 H23C 109.5 . .
C4 C24 H24A 109.5 . .
C4 C24 H24B 109.5 . .
H24A C24 H24B 109.5 . .
C4 C24 H24C 109.5 . .
H24A C24 H24C 109.5 . .
H24B C24 H24C 109.5 . .
C5 C25 H25A 109.5 . .
C5 C25 H25B 109.5 . .
H25A C25 H25B 109.5 . .
C5 C25 H25C 109.5 . .
H25A C25 H25C 109.5 . .
H25B C25 H25C 109.5 . .
C7 C26 H26A 109.5 . .
C7 C26 H26B 109.5 . .
H26A C26 H26B 109.5 . .
C7 C26 H26C 109.5 . .
H26A C26 H26C 109.5 . .
H26B C26 H26C 109.5 . .
C8 C27 H27A 109.5 . .
C8 C27 H27B 109.5 . .
H27A C27 H27B 109.5 . .
C8 C27 H27C 109.5 . .
H27A C27 H27C 109.5 . .
H27B C27 H27C 109.5 . .
C9 C28 H28A 109.5 . .
C9 C28 H28B 109.5 . .
H28A C28 H28B 109.5 . .
C9 C28 H28C 109.5 . .
H28A C28 H28C 109.5 . .
H28B C28 H28C 109.5 . .
C11 C29 H29A 109.5 . .
C11 C29 H29B 109.5 . .
H29A C29 H29B 109.5 . .
C11 C29 H29C 109.5 . .
H29A C29 H29C 109.5 . .
H29B C29 H29C 109.5 . .
C12 C30 H30A 109.5 . .
C12 C30 H30B 109.5 . .
H30A C30 H30B 109.5 . .
C12 C30 H30C 109.5 . .
H30A C30 H30C 109.5 . .
H30B C30 H30C 109.5 . .
Cl2 C1C Cl1 118.2(14) . .
Cl2 C1C H1C1 107.8 . .
Cl1 C1C H1C1 107.8 . .
Cl2 C1C H1C2 107.8 . .
Cl1 C1C H1C2 107.8 . .
H1C1 C1C H1C2 107.1 . .
Cl2A C1CA Cl1A 113.3(16) . .
Cl2A C1CA H1C3 108.9 . .
Cl1A C1CA H1C3 108.9 . .
Cl2A C1CA H1C4 108.9 . .
Cl1A C1CA H1C4 108.9 . .
H1C3 C1CA H1C4 107.7 . .

loop_
_geom_bond_atom_site_label_1
_geom_bond_atom_site_label_2
_geom_bond_distance
_geom_bond_site_symmetry_2
Pt1 P1 2.2676(18) .
Pt1 P1 2.2676(18) 2_655
Pt1 Br1 2.4868(12) .
Pt1 Pt2 2.6985(5) 2_655
Pt1 Pt2 2.6985(5) .
Pt2 P2 2.269(2) .
Pt2 P1 2.2692(19) .
Pt2 Br2 2.4777(8) .
Pt2 Pt2 2.6902(6) 2_655
P1 N1 1.678(5) .
P1 N2 1.681(6) .
P2 N3 1.683(6) .
P2 N3 1.683(6) 2_655
P2 Pt2 2.269(2) 2_655
N1 C13 1.396(8) .
N1 C2 1.456(8) .
N2 C14 1.403(8) .
N2 C6 1.452(8) .
N3 C15 1.397(9) .
N3 C10 1.455(8) .
C1 C17 1.396(9) .
C1 C2 1.404(9) .
C1 C22 1.496(9) .
C2 C3 1.412(9) .
C3 C16 1.405(9) .
C3 C23 1.486(9) .
C4 C16 1.369(10) .
C4 C17 1.380(9) .
C4 C24 1.517(9) .
C5 C19 1.396(9) .
C5 C6 1.413(9) .
C5 C25 1.487(9) .
C6 C7 1.395(9) .
C7 C18 1.388(9) .
C7 C26 1.504(9) .
C8 C19 1.377(10) .
C8 C18 1.388(10) .
C8 C27 1.510(9) .
C9 C10 1.396(10) .
C9 C21 1.421(10) .
C9 C28 1.481(10) .
C10 C11 1.402(10) .
C11 C20 1.396(11) .
C11 C29 1.497(10) .
C12 C21 1.360(12) .
C12 C20 1.374(12) .
C12 C30 1.530(11) .
C13 C14 1.330(9) .
C13 H13 0.9500 .
C14 H14 0.9500 .
C15 C15 1.339(13) 2_655
C15 H15 0.9500 .
C16 H16 0.9500 .
C17 H17 0.9500 .
C18 H18 0.9500 .
C19 H19 0.9500 .
C20 H20 0.9500 .
C21 H21 0.9500 .
C22 H22A 0.9800 .
C22 H22B 0.9800 .
C22 H22C 0.9800 .
C23 H23A 0.9800 .
C23 H23B 0.9800 .
C23 H23C 0.9800 .
C24 H24A 0.9800 .
C24 H24B 0.9800 .
C24 H24C 0.9800 .
C25 H25A 0.9800 .
C25 H25B 0.9800 .
C25 H25C 0.9800 .
C26 H26A 0.9800 .
C26 H26B 0.9800 .
C26 H26C 0.9800 .
C27 H27A 0.9800 .
C27 H27B 0.9800 .
C27 H27C 0.9800 .
C28 H28A 0.9800 .
C28 H28B 0.9800 .
C28 H28C 0.9800 .
C29 H29A 0.9800 .
C29 H29B 0.9800 .
C29 H29C 0.9800 .
C30 H30A 0.9800 .
C30 H30B 0.9800 .
C30 H30C 0.9800 .
C1C Cl2 1.660(13) .
C1C Cl1 1.686(12) .
C1C H1C1 0.9900 .
C1C H1C2 0.9900 .
C1CA Cl2A 1.683(14) .
C1CA Cl1A 1.687(14) .
C1CA H1C3 0.9900 .
C1CA H1C4 0.9900 .

loop_
_geom_torsion_atom_site_label_1
_geom_torsion_atom_site_label_2
_geom_torsion_atom_site_label_3
_geom_torsion_atom_site_label_4
_geom_torsion
_geom_torsion_site_symmetry_1
_geom_torsion_site_symmetry_4
P1 Pt1 Pt2 P2 176.65(6) . .
P1 Pt1 Pt2 P2 -2.93(5) 2_655 .
Br1 Pt1 Pt2 P2 180.000(0) . .
Pt2 Pt1 Pt2 P2 -0.001(0) 2_655 .
P1 Pt1 Pt2 P1 -179.580(8) 2_655 .
Br1 Pt1 Pt2 P1 3.35(6) . .
Pt2 Pt1 Pt2 P1 -176.66(6) 2_655 .
P1 Pt1 Pt2 Br2 -6.35(7) . .
P1 Pt1 Pt2 Br2 174.08(6) 2_655 .
Br1 Pt1 Pt2 Br2 -3.00(5) . .
Pt2 Pt1 Pt2 Br2 177.00(5) 2_655 .
P1 Pt1 Pt2 Pt2 176.66(6) . 2_655
P1 Pt1 Pt2 Pt2 -2.92(5) 2_655 2_655
Br1 Pt1 Pt2 Pt2 180.0 . 2_655
P1 Pt1 P1 N1 117.9(3) 2_655 .
Br1 Pt1 P1 N1 -62.1(3) . .
Pt2 Pt1 P1 N1 119.4(3) 2_655 .
Pt2 Pt1 P1 N1 116.2(3) . .
P1 Pt1 P1 N2 -123.0(2) 2_655 .
Br1 Pt1 P1 N2 57.0(2) . .
Pt2 Pt1 P1 N2 -121.6(2) 2_655 .
Pt2 Pt1 P1 N2 -124.7(2) . .
P1 Pt1 P1 Pt2 1.69(3) 2_655 .
Br1 Pt1 P1 Pt2 -178.32(3) . .
Pt2 Pt1 P1 Pt2 3.15(5) 2_655 .
P2 Pt2 P1 N1 -139.0(3) . .
Br2 Pt2 P1 N1 51.2(2) . .
Pt2 Pt2 P1 N1 -128.6(2) 2_655 .
Pt1 Pt2 P1 N1 -125.4(3) . .
P2 Pt2 P1 N2 100.8(3) . .
Br2 Pt2 P1 N2 -68.9(3) . .
Pt2 Pt2 P1 N2 111.3(3) 2_655 .
Pt1 Pt2 P1 N2 114.4(3) . .
P2 Pt2 P1 Pt1 -13.6(2) . .
Br2 Pt2 P1 Pt1 176.65(3) . .
Pt2 Pt2 P1 Pt1 -3.16(5) 2_655 .
P1 Pt2 P2 N3 -112.3(3) . .
Br2 Pt2 P2 N3 57.4(2) . .
Pt2 Pt2 P2 N3 -124.2(2) 2_655 .
Pt1 Pt2 P2 N3 -124.2(2) . .
P1 Pt2 P2 N3 127.3(3) . 2_655
Br2 Pt2 P2 N3 -63.0(3) . 2_655
Pt2 Pt2 P2 N3 115.4(3) 2_655 2_655
Pt1 Pt2 P2 N3 115.4(3) . 2_655
P1 Pt2 P2 Pt2 11.9(2) . 2_655
Br2 Pt2 P2 Pt2 -178.40(2) . 2_655
Pt1 Pt2 P2 Pt2 0.0 . 2_655
N2 P1 N1 C13 -0.7(5) . .
Pt1 P1 N1 C13 129.7(4) . .
Pt2 P1 N1 C13 -137.8(4) . .
N2 P1 N1 C2 166.7(6) . .
Pt1 P1 N1 C2 -62.9(6) . .
Pt2 P1 N1 C2 29.5(6) . .
N1 P1 N2 C14 0.9(5) . .
Pt1 P1 N2 C14 -136.1(4) . .
Pt2 P1 N2 C14 133.0(4) . .
N1 P1 N2 C6 169.8(5) . .
Pt1 P1 N2 C6 32.8(6) . .
Pt2 P1 N2 C6 -58.1(6) . .
N3 P2 N3 C15 0.3(4) 2_655 .
Pt2 P2 N3 C15 132.1(4) 2_655 .
Pt2 P2 N3 C15 -136.8(4) . .
N3 P2 N3 C10 169.0(7) 2_655 .
Pt2 P2 N3 C10 -59.1(6) 2_655 .
Pt2 P2 N3 C10 32.0(6) . .
C17 C1 C2 C3 1.6(11) . .
C22 C1 C2 C3 -175.9(7) . .
C17 C1 C2 N1 179.4(6) . .
C22 C1 C2 N1 1.9(11) . .
C13 N1 C2 C1 -122.6(7) . .
P1 N1 C2 C1 71.2(8) . .
C13 N1 C2 C3 55.2(9) . .
P1 N1 C2 C3 -110.9(6) . .
C1 C2 C3 C16 -1.2(10) . .
N1 C2 C3 C16 -179.0(6) . .
C1 C2 C3 C23 175.1(7) . .
N1 C2 C3 C23 -2.7(10) . .
C19 C5 C6 C7 3.5(10) . .
C25 C5 C6 C7 -174.4(7) . .
C19 C5 C6 N2 -177.4(6) . .
C25 C5 C6 N2 4.7(10) . .
C14 N2 C6 C7 56.9(9) . .
P1 N2 C6 C7 -110.9(7) . .
C14 N2 C6 C5 -122.2(7) . .
P1 N2 C6 C5 70.0(8) . .
C5 C6 C7 C18 -2.3(10) . .
N2 C6 C7 C18 178.6(6) . .
C5 C6 C7 C26 176.7(7) . .
N2 C6 C7 C26 -2.4(10) . .
C21 C9 C10 C11 0.3(11) . .
C28 C9 C10 C11 -178.3(7) . .
C21 C9 C10 N3 179.1(6) . .
C28 C9 C10 N3 0.5(11) . .
C15 N3 C10 C9 -118.7(8) . .
P2 N3 C10 C9 73.6(8) . .
C15 N3 C10 C11 60.2(9) . .
P2 N3 C10 C11 -107.5(7) . .
C9 C10 C11 C20 0.5(12) . .
N3 C10 C11 C20 -178.3(7) . .
C9 C10 C11 C29 179.4(7) . .
N3 C10 C11 C29 0.6(11) . .
C2 N1 C13 C14 -167.5(6) . .
P1 N1 C13 C14 0.3(8) . .
N1 C13 C14 N2 0.4(9) . .
C6 N2 C14 C13 -170.1(6) . .
P1 N2 C14 C13 -0.9(8) . .
C10 N3 C15 C15 -170.1(8) . 2_655
P2 N3 C15 C15 -0.7(11) . 2_655
C17 C4 C16 C3 1.3(11) . .
C24 C4 C16 C3 179.1(7) . .
C2 C3 C16 C4 -0.3(11) . .
C23 C3 C16 C4 -176.8(7) . .
C16 C4 C17 C1 -0.8(11) . .
C24 C4 C17 C1 -178.6(7) . .
C2 C1 C17 C4 -0.6(10) . .
C22 C1 C17 C4 177.0(7) . .
C19 C8 C18 C7 3.2(11) . .
C27 C8 C18 C7 -178.1(7) . .
C6 C7 C18 C8 -1.2(11) . .
C26 C7 C18 C8 179.8(7) . .
C18 C8 C19 C5 -1.8(11) . .
C27 C8 C19 C5 179.5(7) . .
C6 C5 C19 C8 -1.4(11) . .
C25 C5 C19 C8 176.5(7) . .
C21 C12 C20 C11 -0.5(14) . .
C30 C12 C20 C11 179.2(8) . .
C10 C11 C20 C12 -0.4(13) . .
C29 C11 C20 C12 -179.4(8) . .
C20 C12 C21 C9 1.4(14) . .
C30 C12 C21 C9 -178.3(8) . .
C10 C9 C21 C12 -1.3(12) . .
C28 C9 C21 C12 177.4(8) . .
